data_1568928
loop_
_publ_author_name
'Luo, Dan'
'Xiao, Han'
'Zhang, Min-Yi'
'Li, Shang-Da'
'He, Liang'
'Lv, Hong'
'Li, Chun-Sen'
'Lin, Qi-Pu'
'Fang, Wei-Hui'
'Zhang, Jian'

_publ_section_title
;
 Accurate binding of porous aluminum molecular ring catalysts with the
 substrate.
;
_journal_issue 20
_journal_name_full 'Chemical science'
_journal_page_first 5396
_journal_page_last 5404
_journal_paper_doi 10.1039/d3sc01260c
_journal_volume 14
_journal_year 2023
_chemical_formula_moiety 'C94 H108 Al8 N24 O36'
_chemical_formula_sum 'C94 H100 Al8 N24 O38'
_chemical_formula_weight 2389.81
_space_group_crystal_system cubic
_space_group_IT_number 211
_space_group_name_Hall 'I 4 2 3'
_space_group_name_H-M_alt 'I 4 3 2'
_atom_sites_solution_hydrogens mixed
_atom_sites_solution_primary iterative
_audit_creation_date 2022-10-23
_audit_creation_method
;
Olex2 1.5
(compiled 2021.12.09 svn.r5202d8cf for OlexSys, GUI svn.r6439)
;
_audit_update_record
;
2022-10-24 deposited with the CCDC.	2023-03-31 downloaded from the CCDC.
;
_cell_angle_alpha 90
_cell_angle_beta 90
_cell_angle_gamma 90
_cell_formula_units_Z 12
_cell_length_a 36.6848(4)
_cell_length_b 36.6848(4)
_cell_length_c 36.6848(4)
_cell_measurement_reflns_used 17809
_cell_measurement_temperature 293(2)
_cell_measurement_theta_max 60.1860
_cell_measurement_theta_min 2.1650
_cell_volume 49369.5(9)
_computing_cell_refinement 'CrysAlisPro 1.171.41.93a (Rigaku OD, 2020)'
_computing_data_collection 'CrysAlisPro 1.171.41.93a (Rigaku OD, 2020)'
_computing_data_reduction 'CrysAlisPro 1.171.41.93a (Rigaku OD, 2020)'
_computing_molecular_graphics 'Olex2 1.5 (Dolomanov et al., 2009)'
_computing_publication_material 'Olex2 1.5 (Dolomanov et al., 2009)'
_computing_structure_refinement 'SHELXL 2018/3 (Sheldrick, 2015)'
_computing_structure_solution 'olex2.solve 1.5 (Bourhis et al., 2015)'
_diffrn_ambient_temperature 293(2)
_diffrn_detector 'Hybrid Pixel Array Detector'
_diffrn_detector_area_resol_mean 10.0000
_diffrn_detector_type HyPix
_diffrn_measured_fraction_theta_full 0.996
_diffrn_measured_fraction_theta_max 0.988
_diffrn_measurement_details
;
List of Runs (angles in degrees, time in seconds):

  # Type    Start    End  Width  t~exp~   \w     \q     \k     \f   Frames
#--------------------------------------------------------------------------
  1  \w   -117.00 -88.00   0.50    7.04    --  -74.78 -99.00 -30.00   58
  2  \w   -148.00-121.00   0.50    7.04    --  -74.78 -99.00 -30.00   54
  3  \w    -13.00  14.00   0.50    1.76    --   -0.62 -78.00 -90.00   54
  4  \w     88.00 147.00   0.50    7.04    --   73.53 119.00  86.00  118
;
_diffrn_measurement_device 'four-circle diffractometer'
_diffrn_measurement_device_type 'ROD, Synergy Custom system, HyPix'
_diffrn_measurement_method '\w scans'
_diffrn_orient_matrix_type 'CrysAlisPro convention (1999,Acta A55,543-557)'
_diffrn_orient_matrix_UB_11 -0.0114092000
_diffrn_orient_matrix_UB_12 0.0346671000
_diffrn_orient_matrix_UB_13 -0.0001697000
_diffrn_orient_matrix_UB_21 -0.0130259000
_diffrn_orient_matrix_UB_22 -0.0040952000
_diffrn_orient_matrix_UB_23 0.0338762000
_diffrn_orient_matrix_UB_31 0.0321578000
_diffrn_orient_matrix_UB_32 0.0106985000
_diffrn_orient_matrix_UB_33 0.0135628000
_diffrn_radiation_monochromator mirror
_diffrn_radiation_probe x-ray
_diffrn_radiation_type 'Ga K\a'
_diffrn_radiation_wavelength 1.3405
_diffrn_reflns_av_R_equivalents 0.0539
_diffrn_reflns_av_unetI/netI 0.0460
_diffrn_reflns_Laue_measured_fraction_full 0.996
_diffrn_reflns_Laue_measured_fraction_max 0.988
_diffrn_reflns_limit_h_max 33
_diffrn_reflns_limit_h_min -31
_diffrn_reflns_limit_k_max 44
_diffrn_reflns_limit_k_min -39
_diffrn_reflns_limit_l_max 47
_diffrn_reflns_limit_l_min -41
_diffrn_reflns_number 35760
_diffrn_reflns_point_group_measured_fraction_full 0.997
_diffrn_reflns_point_group_measured_fraction_max 0.983
_diffrn_reflns_theta_full 53.543
_diffrn_reflns_theta_max 60.605
_diffrn_reflns_theta_min 2.565
_diffrn_source 'micro-focus metaljet'
_exptl_absorpt_coefficient_mu 0.654
_exptl_absorpt_correction_T_max 1.00000
_exptl_absorpt_correction_T_min 0.11070
_exptl_absorpt_correction_type multi-scan
_exptl_absorpt_process_details
;
CrysAlisPro 1.171.41.93a (Rigaku Oxford Diffraction, 2020)
Empirical absorption correction using spherical harmonics,
implemented in SCALE3 ABSPACK scaling algorithm.
;
_exptl_crystal_colour 'metallic yellowish yellow'
_exptl_crystal_colour_lustre metallic
_exptl_crystal_colour_modifier yellowish
_exptl_crystal_colour_primary yellow
_exptl_crystal_density_diffrn 0.965
_exptl_crystal_description cube
_exptl_crystal_F_000 14880
_exptl_crystal_size_max 0.2
_exptl_crystal_size_mid 0.15
_exptl_crystal_size_min 0.1
_refine_diff_density_max 0.362
_refine_diff_density_min -0.255
_refine_diff_density_rms 0.048
_refine_ls_abs_structure_details
;
 Flack x determined using 2946 quotients [(I+)-(I-)]/[(I+)+(I-)]
 (Parsons, Flack and Wagner, Acta Cryst. B69 (2013) 249-259).
;
_refine_ls_abs_structure_Flack -0.346(18)
_refine_ls_extinction_method none
_refine_ls_goodness_of_fit_ref 1.051
_refine_ls_hydrogen_treatment constr
_refine_ls_matrix_type full
_refine_ls_number_parameters 371
_refine_ls_number_reflns 9351
_refine_ls_number_restraints 35
_refine_ls_restrained_S_all 1.071
_refine_ls_R_factor_all 0.0700
_refine_ls_R_factor_gt 0.0589
_refine_ls_shift/su_max 0.001
_refine_ls_shift/su_mean 0.000
_refine_ls_structure_factor_coef Fsqd
_refine_ls_weighting_details 'w=1/[\s^2^(Fo^2^)+(0.0943P)^2^+9.6419P] where P=(Fo^2^+2Fc^2^)/3'
_refine_ls_weighting_scheme calc
_refine_ls_wR_factor_gt 0.1402
_refine_ls_wR_factor_ref 0.1468
_reflns_Friedel_coverage 0.787
_reflns_Friedel_fraction_full 0.998
_reflns_Friedel_fraction_max 0.977
_reflns_number_gt 8021
_reflns_number_total 9351
_reflns_threshold_expression 'I > 2\s(I)'
_cod_data_source_file d3sc01260c6.cif
_cod_data_source_block AlOC-58
_cod_depositor_comments 'Adding full bibliography for 1568928--1568931.cif.'
_cod_original_cell_volume 49369.5(16)
_cod_database_code 1568928
_shelx_shelxl_version_number 2018/3
_chemical_oxdiff_formula 'Al Fe Cl C N O'
_shelx_space_group_comment
;
The symmetry employed for this shelxl refinement is uniquely defined
by the following loop, which should always be used as a source of
symmetry information in preference to the above space-group names.
They are only intended as comments.
;
_olex2_refinement_description
;
1. Fixed Uiso
 At 1.2 times of:
  All C(H) groups, {H4C,H4D} of C4, {H2C,H2D} of C2, {H5A,H5B} of C5, {H3A,
  H3B} of C3, All N(H,H) groups, All O(H) groups
 At 1.5 times of:
  {H6A,H6B} of C6, {H1A,H1B} of C1
2. Restrained distances
 C2-C1
 1.45 with sigma of 0.01
3. Rigid bond restraints
 C2
 with sigma for 1-2 distances of 0.01 and sigma for 1-3 distances of 0.02
 C1, C2, C3
 with sigma for 1-2 distances of 0.01 and sigma for 1-3 distances of 0.02
 O9, C3
 with sigma for 1-2 distances of 0.01 and sigma for 1-3 distances of 0.02
4. Uiso/Uaniso restraints and constraints
Uanis(C6) \\sim Ueq: with sigma of 0.01 and sigma for terminal atoms of 0.02
Uanis(C1) \\sim Ueq, Uanis(C2) \\sim Ueq: with sigma of 0.01 and sigma for
terminal atoms of 0.02
Uanis(C2) \\sim Ueq, Uanis(C1) \\sim Ueq: with sigma of 0.001 and sigma for
terminal atoms of 0.02
Uanis(C11) \\sim Ueq: with sigma of 0.01 and sigma for terminal atoms of 0.02
Uanis(C5) \\sim Ueq: with sigma of 0.01 and sigma for terminal atoms of 0.02
5. Others
 Fixed Sof: C1(0.5) H1A(0.5) H1B(0.5)
6.a Riding coordinates:
 O3(H3), C3(H3A,H3B), C4(H4C,H4D), C2(H2C,H2D), C5(H5A,H5B), C6(H6A,H6B),
 C1(H1A,H1B)
6.b Rotating group:
 N7(H7A,H7B)
6.c Aromatic/amide H refined with riding coordinates:
 C22(H22), C18(H18), C15(H15), C17(H17), C24(H24), C23(H23), C9(H9), C12(H12),
 C11(H11)
6.d X=CH2 refined with riding coordinates:
 N2(H2A,H2B), N4(H4A,H4B)
;
_smtbx_masks_void_probe_radius 1.2
_smtbx_masks_void_truncation_radius 1.2
_olex2_submission_special_instructions 'No special instructions were received'
_oxdiff_exptl_absorpt_empirical_details
;
Empirical correction (ABSPACK) includes:
- Absorption correction using spherical harmonics
- Frame scaling
;
_oxdiff_exptl_absorpt_empirical_full_max 3.932
_oxdiff_exptl_absorpt_empirical_full_min 0.462

loop_
_space_group_symop_operation_xyz
'x, y, z'
'-x, -y, z'
'-x, y, -z'
'x, -y, -z'
'z, x, y'
'z, -x, -y'
'-z, -x, y'
'-z, x, -y'
'y, z, x'
'-y, z, -x'
'y, -z, -x'
'-y, -z, x'
'y, x, -z'
'-y, -x, -z'
'y, -x, z'
'-y, x, z'
'x, z, -y'
'-x, z, y'
'-x, -z, -y'
'x, -z, y'
'z, y, -x'
'z, -y, x'
'-z, y, x'
'-z, -y, -x'
'x+1/2, y+1/2, z+1/2'
'-x+1/2, -y+1/2, z+1/2'
'-x+1/2, y+1/2, -z+1/2'
'x+1/2, -y+1/2, -z+1/2'
'z+1/2, x+1/2, y+1/2'
'z+1/2, -x+1/2, -y+1/2'
'-z+1/2, -x+1/2, y+1/2'
'-z+1/2, x+1/2, -y+1/2'
'y+1/2, z+1/2, x+1/2'
'-y+1/2, z+1/2, -x+1/2'
'y+1/2, -z+1/2, -x+1/2'
'-y+1/2, -z+1/2, x+1/2'
'y+1/2, x+1/2, -z+1/2'
'-y+1/2, -x+1/2, -z+1/2'
'y+1/2, -x+1/2, z+1/2'
'-y+1/2, x+1/2, z+1/2'
'x+1/2, z+1/2, -y+1/2'
'-x+1/2, z+1/2, y+1/2'
'-x+1/2, -z+1/2, -y+1/2'
'x+1/2, -z+1/2, y+1/2'
'z+1/2, y+1/2, -x+1/2'
'z+1/2, -y+1/2, x+1/2'
'-z+1/2, y+1/2, x+1/2'
'-z+1/2, -y+1/2, -x+1/2'

loop_
_atom_site_label
_atom_site_type_symbol
_atom_site_fract_x
_atom_site_fract_y
_atom_site_fract_z
_atom_site_U_iso_or_equiv
_atom_site_adp_type
_atom_site_occupancy
_atom_site_site_symmetry_order
_atom_site_calc_flag
_atom_site_refinement_flags_posn
_atom_site_refinement_flags_adp
_atom_site_refinement_flags_occupancy
_atom_site_disorder_assembly
_atom_site_disorder_group
Al01 Al 0.16701(2) 0.56607(2) 0.41167(2) 0.02740(18) Uani 1 1 d . . . . .
Al02 Al 0.16513(3) 0.61018(2) 0.49094(2) 0.02868(19) Uani 1 1 d . . . . .
O8 O 0.19834(6) 0.52595(6) 0.40656(6) 0.0369(5) Uani 1 1 d . . . . .
O9 O 0.13360(6) 0.52764(5) 0.40674(6) 0.0351(5) Uani 1 1 d . U . . .
O3 O 0.16621(6) 0.56883(5) 0.46204(5) 0.0345(4) Uani 1 1 d . . . . .
H3 H 0.165912 0.548338 0.473407 0.041 Uiso 1 1 d R U . . .
O1 O 0.16727(7) 0.64159(6) 0.57264(6) 0.0428(5) Uani 1 1 d . . . . .
O5 O 0.12679(8) 0.63127(7) 0.46244(6) 0.0499(6) Uani 1 1 d . . . . .
O4 O 0.13132(8) 0.60438(6) 0.40829(6) 0.0467(6) Uani 1 1 d . . . . .
O2 O 0.16489(8) 0.65776(6) 0.51392(5) 0.0457(6) Uani 1 1 d . . . . .
O7 O 0.20100(8) 0.63274(7) 0.46133(6) 0.0526(7) Uani 1 1 d . . . . .
O10 O 0.20498(7) 0.60106(6) 0.40987(6) 0.0462(6) Uani 1 1 d . . . . .
C13 C 0.11841(9) 0.62778(8) 0.42945(8) 0.0363(7) Uani 1 1 d . . . . .
C14 C 0.09175(11) 0.65435(10) 0.41403(10) 0.0477(8) Uani 1 1 d . . . . .
C19 C 0.16537(10) 0.66525(8) 0.54735(8) 0.0398(7) Uani 1 1 d . . . . .
C7 C 0.21435(10) 0.62713(10) 0.42984(9) 0.0455(8) Uani 1 1 d . . . . .
C16 C 0.08610(13) 0.65785(11) 0.37644(11) 0.0603(11) Uani 1 1 d . . . . .
C20 C 0.16439(12) 0.70401(8) 0.55812(9) 0.0497(9) Uani 1 1 d . . . . .
N3 N 0.04257(16) 0.70660(13) 0.38847(15) 0.0971(17) Uani 1 1 d . . . . .
N2 N 0.14310(18) 0.72584(10) 0.49869(14) 0.117(2) Uani 1 1 d . . . . .
H2A H 0.135640 0.743676 0.485438 0.140 Uiso 1 1 calc R U . . .
H2B H 0.144138 0.704202 0.489715 0.140 Uiso 1 1 calc R U . . .
N4 N 0.10248(15) 0.63862(13) 0.35076(9) 0.0935(16) Uani 1 1 d . . . . .
H4A H 0.118176 0.622222 0.356612 0.112 Uiso 1 1 calc R U . . .
H4B H 0.097431 0.642495 0.328198 0.112 Uiso 1 1 calc R U . . .
N1 N 0.1613(2) 0.77604(10) 0.58153(14) 0.114(2) Uani 1 1 d . . . . .
C22 C 0.17378(15) 0.71362(10) 0.59339(10) 0.0648(13) Uani 1 1 d . . . . .
H22 H 0.181414 0.695742 0.609662 0.078 Uiso 1 1 calc R U . . .
C8 C 0.24152(15) 0.65303(13) 0.41556(13) 0.0790(17) Uani 1 1 d . . . . .
C21 C 0.15324(18) 0.73181(11) 0.53371(13) 0.0780(16) Uani 1 1 d . . . . .
N7 N 0.24559(16) 0.62604(13) 0.35457(13) 0.108(2) Uani 1 1 d . . . . .
H7A H 0.259697 0.627776 0.334942 0.130 Uiso 1 1 d R U . . .
H7B H 0.246346 0.602903 0.361797 0.130 Uiso 1 1 d R U . . .
C18 C 0.06119(17) 0.68576(14) 0.36690(14) 0.0859(18) Uani 1 1 d . . . . .
H18 H 0.057775 0.689595 0.342072 0.103 Uiso 1 1 calc R U . . .
C10 C 0.25698(17) 0.64907(17) 0.38027(16) 0.096(2) Uani 1 1 d . . . . .
C15 C 0.07258(14) 0.67745(13) 0.43725(12) 0.0708(13) Uani 1 1 d . . . . .
H15 H 0.075806 0.675348 0.462311 0.085 Uiso 1 1 calc R U . . .
C17 C 0.04959(18) 0.70262(19) 0.42423(17) 0.102(2) Uani 1 1 d . . . . .
H17 H 0.037949 0.718034 0.440647 0.123 Uiso 1 1 calc R U . . .
C24 C 0.1719(2) 0.74900(12) 0.60450(15) 0.100(2) Uani 1 1 d . . . . .
H24 H 0.178108 0.754791 0.628397 0.120 Uiso 1 1 calc R U . . .
C23 C 0.1514(2) 0.76686(12) 0.54781(16) 0.0918(19) Uani 1 1 d . . . . .
H23 H 0.142698 0.785219 0.532672 0.110 Uiso 1 1 calc R U . . .
N5 N 0.2909(2) 0.7056(2) 0.3921(2) 0.184(4) Uani 1 1 d . . . . .
C9 C 0.2522(2) 0.68200(19) 0.43715(19) 0.125(3) Uani 1 1 d . . . . .
H9 H 0.241683 0.685345 0.459966 0.150 Uiso 1 1 calc R U . . .
C3 C 0.09643(17) 0.52478(19) 0.4175(3) 0.127(3) Uani 1 1 d . U . . .
H3A H 0.091761 0.541198 0.437693 0.152 Uiso 1 1 d R U . . .
H3B H 0.090651 0.500158 0.425193 0.152 Uiso 1 1 d R U . . .
C4 C 0.23441(15) 0.52160(18) 0.4149(3) 0.112(3) Uani 1 1 d . . . . .
H4C H 0.237704 0.496760 0.423283 0.135 Uiso 1 1 d R U . . .
H4D H 0.239484 0.537480 0.435373 0.135 Uiso 1 1 d R U . . .
C12 C 0.2814(3) 0.6783(3) 0.3716(2) 0.166(5) Uani 1 1 d . . . . .
H12 H 0.291759 0.677630 0.348451 0.199 Uiso 1 1 calc R U . . .
C11 C 0.2785(3) 0.7060(2) 0.4249(3) 0.147(3) Uani 1 1 d . U . . .
H11 H 0.287667 0.723163 0.441125 0.177 Uiso 1 1 calc R U . . .
C2 C 0.0700(4) 0.5383(4) 0.3817(4) 0.191(5) Uani 1 1 d D U . . .
H2C H 0.079945 0.558626 0.368078 0.229 Uiso 1 1 d R U . A .
H2D H 0.064785 0.517956 0.365658 0.229 Uiso 1 1 d R U . . .
C5 C 0.2631(4) 0.5283(4) 0.3874(4) 0.209(5) Uani 1 1 d . U . . .
H5A H 0.260828 0.553341 0.379203 0.251 Uiso 1 1 d R U . . .
H5B H 0.258508 0.512631 0.366573 0.251 Uiso 1 1 d R U . . .
C6 C 0.3057(4) 0.5260(6) 0.4012(5) 0.271(9) Uani 1 1 d . U . . .
H6A H 0.310761 0.541822 0.421374 0.406 Uiso 1 1 d R U . . .
H6B H 0.308451 0.501072 0.408734 0.406 Uiso 1 1 d R U . . .
C1 C 0.0384(6) 0.5482(9) 0.4049(7) 0.234(12) Uani 0.5 1 d D U P A 2
H1A H 0.030706 0.527439 0.418801 0.351 Uiso 0.5 1 d R U P A 2
H1B H 0.045606 0.567419 0.421181 0.351 Uiso 0.5 1 d R U P A 2

loop_
_atom_site_aniso_label
_atom_site_aniso_U_11
_atom_site_aniso_U_22
_atom_site_aniso_U_33
_atom_site_aniso_U_23
_atom_site_aniso_U_13
_atom_site_aniso_U_12
Al01 0.0440(5) 0.0195(3) 0.0186(3) 0.0007(3) 0.0005(3) -0.0002(3)
Al02 0.0479(5) 0.0201(3) 0.0180(3) 0.0004(3) -0.0005(3) 0.0020(3)
O8 0.0423(11) 0.0319(10) 0.0363(10) 0.0016(9) 0.0061(9) -0.0004(9)
O9 0.0463(12) 0.0270(9) 0.0321(10) -0.0006(8) -0.0052(9) 0.0004(9)
O3 0.0506(12) 0.0261(9) 0.0267(9) 0.0023(7) -0.0006(9) -0.0015(9)
O1 0.0743(16) 0.0275(10) 0.0267(10) -0.0003(8) -0.0005(11) -0.0022(10)
O5 0.0782(17) 0.0428(12) 0.0288(10) -0.0047(10) -0.0097(11) 0.0259(12)
O4 0.0727(16) 0.0414(12) 0.0260(10) 0.0054(9) -0.0048(11) 0.0151(12)
O2 0.0820(17) 0.0264(9) 0.0286(10) 0.0018(8) 0.0025(11) 0.0010(11)
O7 0.0837(19) 0.0425(12) 0.0316(11) -0.0064(10) 0.0100(12) -0.0203(13)
O10 0.0705(15) 0.0375(11) 0.0305(10) -0.0072(9) 0.0126(11) -0.0188(11)
C13 0.0518(18) 0.0282(13) 0.0289(13) 0.0031(11) -0.0031(13) 0.0060(13)
C14 0.058(2) 0.0450(17) 0.0406(17) 0.0058(15) -0.0032(16) 0.0125(16)
C19 0.064(2) 0.0248(12) 0.0304(13) -0.0036(11) 0.0016(14) 0.0042(14)
C7 0.057(2) 0.0431(17) 0.0365(16) -0.0072(14) 0.0056(15) -0.0124(16)
C16 0.086(3) 0.050(2) 0.046(2) 0.0064(17) -0.024(2) 0.019(2)
C20 0.086(3) 0.0285(14) 0.0348(15) -0.0040(12) -0.0030(17) 0.0116(17)
N3 0.117(4) 0.080(3) 0.094(3) 0.004(3) -0.036(3) 0.048(3)
N2 0.225(6) 0.0376(18) 0.087(3) -0.005(2) -0.064(4) 0.032(3)
N4 0.148(4) 0.101(3) 0.0317(16) 0.0007(19) -0.020(2) 0.056(3)
N1 0.220(7) 0.0315(18) 0.091(3) -0.016(2) 0.003(4) 0.005(3)
C22 0.125(4) 0.0307(16) 0.0385(18) -0.0011(14) -0.009(2) -0.004(2)
C8 0.100(4) 0.074(3) 0.063(3) -0.029(2) 0.038(3) -0.055(3)
C21 0.148(5) 0.0298(17) 0.057(2) 0.0085(17) -0.003(3) 0.017(2)
N7 0.154(5) 0.082(3) 0.088(3) -0.038(3) 0.075(3) -0.051(3)
C18 0.120(5) 0.071(3) 0.067(3) 0.009(2) -0.034(3) 0.045(3)
C10 0.101(4) 0.103(4) 0.083(3) -0.036(3) 0.052(3) -0.060(3)
C15 0.094(3) 0.071(3) 0.048(2) -0.005(2) -0.004(2) 0.043(3)
C17 0.113(5) 0.115(5) 0.079(3) -0.003(3) -0.011(3) 0.066(4)
C24 0.196(7) 0.039(2) 0.064(3) -0.020(2) 0.016(4) -0.014(3)
C23 0.154(6) 0.037(2) 0.084(3) -0.007(2) -0.011(4) 0.023(3)
N5 0.229(8) 0.162(6) 0.162(6) -0.072(5) 0.122(6) -0.143(6)
C9 0.171(7) 0.109(5) 0.096(4) -0.047(4) 0.048(5) -0.095(5)
C3 0.074(4) 0.080(4) 0.226(9) -0.050(5) 0.006(4) 0.012(3)
C4 0.055(3) 0.084(4) 0.197(8) -0.008(4) -0.037(4) 0.017(3)
C12 0.183(8) 0.187(8) 0.128(6) -0.069(6) 0.100(6) -0.134(8)
C11 0.185(7) 0.111(5) 0.147(6) -0.052(5) 0.057(6) -0.088(5)
C2 0.191(5) 0.191(5) 0.192(5) -0.0002(14) -0.0013(14) -0.0001(14)
C5 0.182(9) 0.194(9) 0.252(11) 0.021(8) 0.091(9) 0.041(8)
C6 0.188(13) 0.307(18) 0.317(18) -0.015(14) -0.027(13) 0.053(13)
C1 0.177(16) 0.27(2) 0.26(2) 0.013(19) -0.005(14) 0.021(17)

loop_
_atom_type_symbol
_atom_type_description
_atom_type_scat_dispersion_real
_atom_type_scat_dispersion_imag
_atom_type_scat_source
C C 0.0150 0.0070 'International Tables Vol C Tables 4.2.6.8 and 6.1.1.4'
H H 0.0000 0.0000 'International Tables Vol C Tables 4.2.6.8 and 6.1.1.4'
Al Al 0.1760 0.1840 'International Tables Vol C Tables 4.2.6.8 and 6.1.1.4'
N N 0.0250 0.0140 'International Tables Vol C Tables 4.2.6.8 and 6.1.1.4'
O O 0.0410 0.0250 'International Tables Vol C Tables 4.2.6.8 and 6.1.1.4'

loop_
_geom_angle_atom_site_label_1
_geom_angle_atom_site_label_2
_geom_angle_atom_site_label_3
_geom_angle
_geom_angle_site_symmetry_1
_geom_angle_site_symmetry_3
_geom_angle_publ_flag
O8 Al01 Al02 40.01(7) . 17_556 ?
O8 Al01 O1 89.64(10) . 17_556 ?
O8 Al01 O4 169.34(11) . . ?
O8 Al01 O10 94.44(11) . . ?
O9 Al01 Al02 40.21(7) . 17_556 ?
O9 Al01 O8 78.54(10) . . ?
O9 Al01 O1 89.97(10) . 17_556 ?
O9 Al01 O4 95.63(11) . . ?
O9 Al01 O10 170.16(11) . . ?
O3 Al01 Al02 109.32(7) . 17_556 ?
O3 Al01 O8 98.76(10) . . ?
O3 Al01 O9 97.30(10) . . ?
O3 Al01 O1 169.82(9) . 17_556 ?
O3 Al01 O4 90.79(10) . . ?
O3 Al01 O10 90.53(10) . . ?
O1 Al01 Al02 80.82(7) 17_556 17_556 ?
O4 Al01 Al02 131.81(9) . 17_556 ?
O4 Al01 O1 81.37(10) . 17_556 ?
O10 Al01 Al02 131.15(9) . 17_556 ?
O10 Al01 O1 83.04(10) . 17_556 ?
O10 Al01 O4 90.18(12) . . ?
O8 Al02 Al01 40.08(7) 20_565 20_565 ?
O8 Al02 O9 78.52(10) 20_565 20_565 ?
O8 Al02 O5 169.67(11) 20_565 . ?
O8 Al02 O2 90.00(10) 20_565 . ?
O8 Al02 O7 94.85(12) 20_565 . ?
O9 Al02 Al01 40.12(7) 20_565 20_565 ?
O9 Al02 O5 94.15(11) 20_565 . ?
O9 Al02 O2 89.02(10) 20_565 . ?
O9 Al02 O7 168.81(11) 20_565 . ?
O3 Al02 Al01 108.69(7) . 20_565 ?
O3 Al02 O8 96.33(10) . 20_565 ?
O3 Al02 O9 98.79(10) . 20_565 ?
O3 Al02 O5 91.95(10) . . ?
O3 Al02 O2 170.78(9) . . ?
O3 Al02 O7 90.84(10) . . ?
O5 Al02 Al01 130.86(9) . 20_565 ?
O5 Al02 O2 82.55(11) . . ?
O2 Al02 Al01 80.45(7) . 20_565 ?
O7 Al02 Al01 130.93(9) . 20_565 ?
O7 Al02 O5 91.18(13) . . ?
O7 Al02 O2 81.91(11) . . ?
Al02 O8 Al01 99.91(11) 17_556 . ?
C4 O8 Al01 131.5(3) . . ?
C4 O8 Al02 128.5(3) . 17_556 ?
Al01 O9 Al02 99.67(11) . 17_556 ?
C3 O9 Al01 130.9(3) . . ?
C3 O9 Al02 128.9(3) . 17_556 ?
Al01 O3 Al02 128.10(11) . . ?
Al01 O3 H3 115.9 . . ?
Al02 O3 H3 116.0 . . ?
C19 O1 Al01 125.97(19) . 20_565 ?
C13 O5 Al02 131.7(2) . . ?
C13 O4 Al01 135.9(2) . . ?
C19 O2 Al02 128.4(2) . . ?
C7 O7 Al02 135.8(2) . . ?
C7 O10 Al01 134.3(2) . . ?
O5 C13 C14 117.4(3) . . ?
O4 C13 O5 125.2(3) . . ?
O4 C13 C14 117.4(3) . . ?
C16 C14 C13 122.0(3) . . ?
C15 C14 C13 119.8(3) . . ?
C15 C14 C16 118.2(3) . . ?
O1 C19 C20 117.6(3) . . ?
O2 C19 O1 124.3(3) . . ?
O2 C19 C20 118.1(3) . . ?
O7 C7 C8 118.6(3) . . ?
O10 C7 O7 123.3(3) . . ?
O10 C7 C8 118.0(3) . . ?
C14 C16 C18 113.9(4) . . ?
N4 C16 C14 125.9(4) . . ?
N4 C16 C18 120.2(4) . . ?
C22 C20 C19 119.3(3) . . ?
C22 C20 C21 118.6(3) . . ?
C21 C20 C19 122.1(3) . . ?
C18 N3 C17 115.5(4) . . ?
H2A N2 H2B 120.0 . . ?
C21 N2 H2A 120.0 . . ?
C21 N2 H2B 120.0 . . ?
C16 N4 H4A 120.0 . . ?
C16 N4 H4B 120.0 . . ?
H4A N4 H4B 120.0 . . ?
C23 N1 C24 118.0(4) . . ?
C20 C22 H22 119.7 . . ?
C24 C22 C20 120.7(4) . . ?
C24 C22 H22 119.7 . . ?
C10 C8 C7 121.9(4) . . ?
C9 C8 C7 118.9(4) . . ?
C9 C8 C10 119.2(4) . . ?
N2 C21 C20 124.2(4) . . ?
N2 C21 C23 119.4(4) . . ?
C23 C21 C20 116.4(4) . . ?
H7A N7 H7B 107.0 . . ?
C10 N7 H7A 110.2 . . ?
C10 N7 H7B 112.6 . . ?
C16 C18 H18 116.0 . . ?
N3 C18 C16 128.0(5) . . ?
N3 C18 H18 116.0 . . ?
C8 C10 C12 112.1(5) . . ?
N7 C10 C8 125.7(4) . . ?
N7 C10 C12 120.9(5) . . ?
C14 C15 H15 119.3 . . ?
C17 C15 C14 121.3(4) . . ?
C17 C15 H15 119.3 . . ?
N3 C17 H17 118.5 . . ?
C15 C17 N3 122.9(5) . . ?
C15 C17 H17 118.5 . . ?
N1 C24 C22 121.6(5) . . ?
N1 C24 H24 119.2 . . ?
C22 C24 H24 119.2 . . ?
N1 C23 C21 124.6(5) . . ?
N1 C23 H23 117.7 . . ?
C21 C23 H23 117.7 . . ?
C11 N5 C12 116.9(6) . . ?
C8 C9 H9 119.9 . . ?
C8 C9 C11 120.1(6) . . ?
C11 C9 H9 119.9 . . ?
O9 C3 H3A 109.6 . . ?
O9 C3 H3B 111.0 . . ?
O9 C3 C2 108.1(8) . . ?
H3A C3 H3B 108.5 . . ?
C2 C3 H3A 107.9 . . ?
C2 C3 H3B 111.8 . . ?
O8 C4 H4C 107.5 . . ?
O8 C4 H4D 106.7 . . ?
O8 C4 C5 121.2(9) . . ?
H4C C4 H4D 107.0 . . ?
C5 C4 H4C 106.6 . . ?
C5 C4 H4D 107.0 . . ?
C10 C12 H12 116.0 . . ?
N5 C12 C10 128.0(6) . . ?
N5 C12 H12 116.0 . . ?
N5 C11 C9 123.0(7) . . ?
N5 C11 H11 118.5 . . ?
C9 C11 H11 118.5 . . ?
C3 C2 H2C 114.1 . . ?
C3 C2 H2D 110.9 . . ?
H2C C2 H2D 110.6 . . ?
C1 C2 C3 94.3(14) . . ?
C1 C2 H2C 113.6 . . ?
C1 C2 H2D 112.5 . . ?
C4 C5 H5A 107.8 . . ?
C4 C5 H5B 108.2 . . ?
C4 C5 C6 117.2(13) . . ?
H5A C5 H5B 107.7 . . ?
C6 C5 H5A 103.2 . . ?
C6 C5 H5B 112.2 . . ?
C5 C6 H6A 113.0 . . ?
C5 C6 H6B 103.8 . . ?
H6A C6 H6B 109.5 . . ?
C2 C1 H1A 109.8 . . ?
C2 C1 H1B 108.8 . . ?
H1A C1 H1B 109.5 . . ?

loop_
_geom_bond_atom_site_label_1
_geom_bond_atom_site_label_2
_geom_bond_distance
_geom_bond_site_symmetry_2
_geom_bond_publ_flag
Al01 Al02 2.8712(10) 17_556 ?
Al01 O8 1.877(2) . ?
Al01 O9 1.877(2) . ?
Al01 O3 1.851(2) . ?
Al01 O1 1.969(2) 17_556 ?
Al01 O4 1.925(2) . ?
Al01 O10 1.895(2) . ?
Al02 O8 1.874(2) 20_565 ?
Al02 O9 1.880(2) 20_565 ?
Al02 O3 1.851(2) . ?
Al02 O5 1.916(3) . ?
Al02 O2 1.939(2) . ?
Al02 O7 1.896(3) . ?
O8 C4 1.367(6) . ?
O9 C3 1.423(7) . ?
O3 H3 0.8597 . ?
O1 C19 1.272(4) . ?
O5 C13 1.255(4) . ?
O4 C13 1.251(4) . ?
O2 C19 1.257(3) . ?
O7 C7 1.271(4) . ?
O10 C7 1.253(4) . ?
C13 C14 1.492(4) . ?
C14 C16 1.400(5) . ?
C14 C15 1.392(6) . ?
C19 C20 1.476(4) . ?
C7 C8 1.473(5) . ?
C16 N4 1.321(6) . ?
C16 C18 1.416(6) . ?
C20 C22 1.385(5) . ?
C20 C21 1.418(5) . ?
N3 C18 1.295(7) . ?
N3 C17 1.345(8) . ?
N2 H2A 0.8600 . ?
N2 H2B 0.8600 . ?
N2 C21 1.355(7) . ?
N4 H4A 0.8600 . ?
N4 H4B 0.8600 . ?
N1 C24 1.359(8) . ?
N1 C23 1.332(7) . ?
C22 H22 0.9300 . ?
C22 C24 1.362(5) . ?
C8 C10 1.421(6) . ?
C8 C9 1.383(7) . ?
C21 C23 1.387(6) . ?
N7 H7A 0.8890 . ?
N7 H7B 0.8896 . ?
N7 C10 1.333(6) . ?
C18 H18 0.9300 . ?
C10 C12 1.433(8) . ?
C15 H15 0.9300 . ?
C15 C17 1.339(7) . ?
C17 H17 0.9300 . ?
C24 H24 0.9300 . ?
C23 H23 0.9300 . ?
N5 C12 1.301(9) . ?
N5 C11 1.288(9) . ?
C9 H9 0.9300 . ?
C9 C11 1.380(9) . ?
C3 H3A 0.9702 . ?
C3 H3B 0.9698 . ?
C3 C2 1.704(15) . ?
C4 H4C 0.9698 . ?
C4 H4D 0.9699 . ?
C4 C5 1.479(13) . ?
C12 H12 0.9300 . ?
C11 H11 0.9300 . ?
C2 H2C 0.9698 . ?
C2 H2D 0.9701 . ?
C2 C1 1.483(13) . ?
C5 H5A 0.9695 . ?
C5 H5B 0.9703 . ?
C5 C6 1.644(19) . ?
C6 H6A 0.9598 . ?
C6 H6B 0.9599 . ?
C1 H1A 0.9599 . ?
C1 H1B 0.9602 . ?

loop_
_geom_torsion_atom_site_label_1
_geom_torsion_atom_site_label_2
_geom_torsion_atom_site_label_3
_geom_torsion_atom_site_label_4
_geom_torsion
_geom_torsion_site_symmetry_1
_geom_torsion_site_symmetry_2
_geom_torsion_site_symmetry_3
_geom_torsion_site_symmetry_4
_geom_torsion_publ_flag
Al01 Al02 O3 Al01 -177.95(13) 20_565 . . . ?
Al01 Al02 O7 C7 131.4(4) 20_565 . . . ?
Al01 O8 C4 C5 -92.7(10) . . . . ?
Al01 O9 C3 C2 91.9(7) . . . . ?
Al01 O1 C19 O2 -3.8(6) 20_565 . . . ?
Al01 O1 C19 C20 177.4(3) 20_565 . . . ?
Al01 O4 C13 O5 -1.7(6) . . . . ?
Al01 O4 C13 C14 176.5(3) . . . . ?
Al01 O10 C7 O7 10.3(6) . . . . ?
Al01 O10 C7 C8 -168.0(4) . . . . ?
Al02 Al01 O8 C4 -175.7(6) 17_556 . . . ?
Al02 Al01 O9 C3 171.8(6) 17_556 . . . ?
Al02 Al01 O3 Al02 -177.38(13) 17_556 . . . ?
Al02 Al01 O10 C7 -145.3(3) 17_556 . . . ?
Al02 O8 C4 C5 92.7(9) 17_556 . . . ?
Al02 O9 C3 C2 -98.5(6) 17_556 . . . ?
Al02 O5 C13 O4 11.2(6) . . . . ?
Al02 O5 C13 C14 -167.0(3) . . . . ?
Al02 O2 C19 O1 2.3(6) . . . . ?
Al02 O2 C19 C20 -179.0(3) . . . . ?
Al02 O7 C7 O10 -1.4(7) . . . . ?
Al02 O7 C7 C8 176.9(4) . . . . ?
O8 Al01 O9 Al02 -13.90(9) . . . 17_556 ?
O8 Al01 O9 C3 157.9(6) . . . . ?
O8 Al01 O3 Al02 142.73(16) . . . . ?
O8 Al01 O10 C7 -127.5(4) . . . . ?
O8 Al02 O3 Al01 -138.77(16) 20_565 . . . ?
O8 Al02 O7 C7 111.9(4) 20_565 . . . ?
O8 C4 C5 C6 174.5(11) . . . . ?
O9 Al01 O8 Al02 13.96(9) . . . 17_556 ?
O9 Al01 O8 C4 -161.7(6) . . . . ?
O9 Al01 O3 Al02 -137.81(16) . . . . ?
O9 Al02 O3 Al01 141.92(16) 20_565 . . . ?
O9 Al02 O7 C7 165.0(5) 20_565 . . . ?
O9 C3 C2 C1 -156.0(15) . . . . ?
O3 Al01 O8 Al02 109.70(11) . . . 17_556 ?
O3 Al01 O8 C4 -66.0(6) . . . . ?
O3 Al01 O9 Al02 -111.41(10) . . . 17_556 ?
O3 Al01 O9 C3 60.4(6) . . . . ?
O3 Al01 O10 C7 -28.7(4) . . . . ?
O3 Al02 O7 C7 15.4(4) . . . . ?
O1 Al01 O8 Al02 -76.08(11) 17_556 . . 17_556 ?
O1 Al01 O8 C4 108.2(6) 17_556 . . . ?
O1 Al01 O9 Al02 75.74(11) 17_556 . . 17_556 ?
O1 Al01 O9 C3 -112.5(6) 17_556 . . . ?
O1 Al01 O3 Al02 -2.5(8) 17_556 . . . ?
O1 Al01 O10 C7 143.4(4) 17_556 . . . ?
O1 C19 C20 C22 14.6(6) . . . . ?
O1 C19 C20 C21 -163.8(5) . . . . ?
O5 Al02 O3 Al01 47.42(18) . . . . ?
O5 Al02 O7 C7 -76.5(4) . . . . ?
O5 C13 C14 C16 166.6(4) . . . . ?
O5 C13 C14 C15 -11.1(6) . . . . ?
O4 Al01 O8 Al02 -43.6(6) . . . 17_556 ?
O4 Al01 O8 C4 140.7(8) . . . . ?
O4 Al01 O9 Al02 157.07(10) . . . 17_556 ?
O4 Al01 O9 C3 -31.2(6) . . . . ?
O4 Al01 O3 Al02 -42.04(17) . . . . ?
O4 Al01 O10 C7 62.1(4) . . . . ?
O4 C13 C14 C16 -11.7(6) . . . . ?
O4 C13 C14 C15 170.6(4) . . . . ?
O2 Al02 O7 C7 -158.8(4) . . . . ?
O2 C19 C20 C22 -164.3(4) . . . . ?
O2 C19 C20 C21 17.3(6) . . . . ?
O7 Al02 O3 Al01 -43.80(18) . . . . ?
O7 C7 C8 C10 -178.4(6) . . . . ?
O7 C7 C8 C9 1.6(9) . . . . ?
O10 Al01 O8 Al02 -159.07(10) . . . 17_556 ?
O10 Al01 O8 C4 25.2(6) . . . . ?
O10 Al01 O3 Al02 48.15(18) . . . . ?
O10 C7 C8 C10 0.0(8) . . . . ?
O10 C7 C8 C9 180.0(6) . . . . ?
C13 C14 C16 N4 1.0(8) . . . . ?
C13 C14 C16 C18 -176.9(4) . . . . ?
C13 C14 C15 C17 177.2(6) . . . . ?
C14 C16 C18 N3 -3.1(9) . . . . ?
C14 C15 C17 N3 2.1(11) . . . . ?
C19 C20 C22 C24 -177.7(5) . . . . ?
C19 C20 C21 N2 -1.0(9) . . . . ?
C19 C20 C21 C23 176.2(5) . . . . ?
C7 C8 C10 N7 10.6(12) . . . . ?
C7 C8 C10 C12 177.3(8) . . . . ?
C7 C8 C9 C11 177.9(8) . . . . ?
C16 C14 C15 C17 -0.6(8) . . . . ?
C20 C22 C24 N1 -0.7(10) . . . . ?
C20 C21 C23 N1 4.0(11) . . . . ?
N2 C21 C23 N1 -178.7(7) . . . . ?
N4 C16 C18 N3 178.9(6) . . . . ?
C22 C20 C21 N2 -179.4(6) . . . . ?
C22 C20 C21 C23 -2.2(8) . . . . ?
C8 C10 C12 N5 2.1(17) . . . . ?
C8 C9 C11 N5 8.8(18) . . . . ?
C21 C20 C22 C24 0.7(8) . . . . ?
N7 C10 C12 N5 169.6(11) . . . . ?
C18 N3 C17 C15 -3.8(11) . . . . ?
C10 C8 C9 C11 -2.2(13) . . . . ?
C15 C14 C16 N4 178.8(5) . . . . ?
C15 C14 C16 C18 0.9(7) . . . . ?
C17 N3 C18 C16 4.5(11) . . . . ?
C24 N1 C23 C21 -4.0(12) . . . . ?
C23 N1 C24 C22 2.2(11) . . . . ?
C9 C8 C10 N7 -169.4(8) . . . . ?
C9 C8 C10 C12 -2.7(12) . . . . ?
C12 N5 C11 C9 -9.3(18) . . . . ?
C11 N5 C12 C10 4(2) . . . . ?

loop_
_smtbx_masks_void_nr
_smtbx_masks_void_average_x
_smtbx_masks_void_average_y
_smtbx_masks_void_average_z
_smtbx_masks_void_volume
_smtbx_masks_void_count_electrons
_smtbx_masks_void_content
1 -0.903 -0.934 -0.626 15748.6 3139.2 ?
2 -0.432 -0.180 -0.101 4508.1 329.2 ?
